data_4082262
loop_
_publ_author_name
'Pandarus, Valerica'
'Zargarian, Davit'

_publ_section_title
;
 New Pincer-Type Diphosphinito (POCOP) Complexes of Nickel
;
_journal_issue 17
_journal_name_full Organometallics
_journal_page_first 4321
_journal_paper_doi 10.1021/om700400x
_journal_volume 26
_journal_year 2007
_chemical_compound_source 'Synthesized by the authors. See text'
_chemical_formula_moiety 'C20 H36 Ni O2 P2'
_chemical_formula_sum 'C20 H36 Ni O2 P2'
_chemical_formula_weight 429.14
_chemical_name_systematic
; 
 ? 
;
_space_group_IT_number 14
_symmetry_cell_setting monoclinic
_symmetry_space_group_name_Hall '-P 2yn'
_symmetry_space_group_name_H-M 'P 1 21/n 1'
_atom_sites_solution_hydrogens geom
_atom_sites_solution_primary direct
_atom_sites_solution_secondary difmap
_audit_creation_method SHELXL-97
_cell_angle_alpha 90.00
_cell_angle_beta 103.733(1)
_cell_angle_gamma 90.00
_cell_formula_units_Z 4
_cell_length_a 9.7318(2)
_cell_length_b 16.9949(4)
_cell_length_c 14.0405(3)
_cell_measurement_reflns_used 14190
_cell_measurement_temperature 150(2)
_cell_measurement_theta_max 68.57
_cell_measurement_theta_min 4.16
_cell_volume 2255.79(9)
_computing_cell_refinement 'SMART (Bruker, 1999)'
_computing_data_collection 'SMART (Bruker, 1999)'
_computing_data_reduction 'SAINT (Bruker, 1999)'
_computing_molecular_graphics 'SHELXTL (Bruker, 1997)'
_computing_publication_material 'UdMX (local program)'
_computing_structure_refinement 'SHELXL97 (Sheldrick, 1997)'
_computing_structure_solution 'SHELXS97 (Sheldrick, 1997)'
_diffrn_ambient_temperature 150(2)
_diffrn_detector_area_resol_mean 5.5
_diffrn_measured_fraction_theta_full 0.990
_diffrn_measured_fraction_theta_max 0.990
_diffrn_measurement_device_type 'Bruker Smart 2000'
_diffrn_measurement_method \w
_diffrn_radiation_monochromator graphite
_diffrn_radiation_source 'Sealed Tube'
_diffrn_radiation_type CuK\a
_diffrn_radiation_wavelength 1.54178
_diffrn_reflns_av_R_equivalents 0.027
_diffrn_reflns_av_sigmaI/netI 0.0190
_diffrn_reflns_limit_h_max 11
_diffrn_reflns_limit_h_min -11
_diffrn_reflns_limit_k_max 20
_diffrn_reflns_limit_k_min -20
_diffrn_reflns_limit_l_max 16
_diffrn_reflns_limit_l_min -16
_diffrn_reflns_number 30372
_diffrn_reflns_theta_full 68.84
_diffrn_reflns_theta_max 68.84
_diffrn_reflns_theta_min 4.16
_diffrn_standards_decay_% 2.76
_diffrn_standards_number 155
_exptl_absorpt_coefficient_mu 2.651
_exptl_absorpt_correction_T_max 0.899
_exptl_absorpt_correction_T_min 0.775
_exptl_absorpt_correction_type multi-scan
_exptl_absorpt_process_details 'Sadabs (Sheldrick,1996)'
_exptl_crystal_colour yellow
_exptl_crystal_density_diffrn 1.264
_exptl_crystal_density_method 'not measured'
_exptl_crystal_description block
_exptl_crystal_F_000 920
_exptl_crystal_size_max 0.18
_exptl_crystal_size_mid 0.08
_exptl_crystal_size_min 0.04
_refine_diff_density_max 0.376
_refine_diff_density_min -0.241
_refine_diff_density_rms 0.050
_refine_ls_extinction_method none
_refine_ls_goodness_of_fit_ref 1.021
_refine_ls_hydrogen_treatment constr
_refine_ls_matrix_type full
_refine_ls_number_parameters 235
_refine_ls_number_reflns 4144
_refine_ls_number_restraints 0
_refine_ls_restrained_S_all 1.021
_refine_ls_R_factor_all 0.0347
_refine_ls_R_factor_gt 0.0281
_refine_ls_shift/su_max 0.001
_refine_ls_shift/su_mean 0.000
_refine_ls_structure_factor_coef Fsqd
_refine_ls_weighting_details 'calc w=1/[\s^2^(Fo^2^)+(0.0524P)^2^] where P=(Fo^2^+2Fc^2^)/3'
_refine_ls_weighting_scheme calc
_refine_ls_wR_factor_gt 0.0752
_refine_ls_wR_factor_ref 0.0788
_reflns_number_gt 3527
_reflns_number_total 4144
_reflns_threshold_expression I>2\s(I)
_cod_data_source_file om700400xsup7.cif
_cod_data_source_block vale27
_cod_depositor_comments
;
The following automatic conversions were performed:

'_symmetry_cell_setting' value 'Monoclinic' changed to 'monoclinic'
according to /home/saulius/struct/CIF-dictionaries/cif_core.dic
dictionary named 'cif_core.dic' version 2.4.2 from
2011-04-26.

'_geom_bond_publ_flag' value 'Y' changed to 'y'
according to /home/saulius/struct/CIF-dictionaries/cif_core.dic
dictionary named 'cif_core.dic' version 2.4.2 from 2011-04-26 (27
times).

'_geom_angle_publ_flag' value 'Y' changed to 'y' according
to /home/saulius/struct/CIF-dictionaries/cif_core.dic dictionary
named 'cif_core.dic' version 2.4.2 from 2011-04-26 (45
times).

'_geom_torsion_publ_flag' value 'Y' changed to 'y' according
to /home/saulius/struct/CIF-dictionaries/cif_core.dic dictionary
named 'cif_core.dic' version 2.4.2 from 2011-04-26 (72 times).

Automatic conversion script
Id: cif_fix_values 1891 2012-01-12 08:04:46Z andrius 
;
_cod_original_sg_symbol_H-M P21/n
_cod_database_code 4082262

loop_
_symmetry_equiv_pos_as_xyz
'x, y, z'
'-x+1/2, y+1/2, -z+1/2'
'-x, -y, -z'
'x-1/2, -y-1/2, z-1/2'

loop_
_atom_site_label
_atom_site_type_symbol
_atom_site_fract_x
_atom_site_fract_y
_atom_site_fract_z
_atom_site_U_iso_or_equiv
_atom_site_adp_type
_atom_site_occupancy
_atom_site_symmetry_multiplicity
_atom_site_calc_flag
_atom_site_refinement_flags
Ni1 Ni 0.61241(3) 0.246299(14) 0.590280(18) 0.01891(9) Uani 1 1 d .
P1 P 0.75078(4) 0.34140(2) 0.57603(3) 0.02160(11) Uani 1 1 d .
P2 P 0.45589(4) 0.17512(2) 0.62993(3) 0.01948(11) Uani 1 1 d .
O1 O 0.73343(12) 0.40876(6) 0.65863(8) 0.0265(3) Uani 1 1 d .
O2 O 0.38206(12) 0.22792(6) 0.70429(8) 0.0235(2) Uani 1 1 d .
C1 C 0.62561(16) 0.38951(9) 0.70434(11) 0.0219(3) Uani 1 1 d .
C2 C 0.55938(16) 0.31690(9) 0.68126(11) 0.0203(3) Uani 1 1 d .
C3 C 0.44963(16) 0.30055(9) 0.72582(11) 0.0212(3) Uani 1 1 d .
C4 C 0.40493(17) 0.35156(9) 0.78945(12) 0.0240(3) Uani 1 1 d .
H4 H 0.3288 0.3382 0.8180 0.029 Uiso 1 1 calc R
C5 C 0.47557(18) 0.42300(9) 0.80995(12) 0.0259(4) Uani 1 1 d .
H5 H 0.4474 0.4589 0.8536 0.031 Uiso 1 1 calc R
C6 C 0.58685(18) 0.44296(9) 0.76780(12) 0.0249(4) Uani 1 1 d .
H6 H 0.6348 0.4918 0.7822 0.030 Uiso 1 1 calc R
C7 C 0.7027(2) 0.40096(11) 0.46375(13) 0.0331(4) Uani 1 1 d .
H7 H 0.7426 0.4550 0.4792 0.040 Uiso 1 1 calc R
C8 C 0.94346(18) 0.32978(10) 0.60534(14) 0.0307(4) Uani 1 1 d .
H8 H 0.9668 0.2952 0.5538 0.037 Uiso 1 1 calc R
C9 C 0.30057(17) 0.14644(9) 0.53495(12) 0.0249(4) Uani 1 1 d .
H9 H 0.3325 0.1077 0.4911 0.030 Uiso 1 1 calc R
C10 C 0.51073(17) 0.08788(9) 0.70598(12) 0.0238(3) Uani 1 1 d .
H10 H 0.4318 0.0732 0.7370 0.029 Uiso 1 1 calc R
C11 C 0.7617(3) 0.36720(14) 0.38062(15) 0.0516(6) Uani 1 1 d .
H11A H 0.7297 0.3127 0.3679 0.077 Uiso 1 1 calc R
H11B H 0.8653 0.3685 0.3995 0.077 Uiso 1 1 calc R
H11C H 0.7278 0.3987 0.3212 0.077 Uiso 1 1 calc R
C12 C 0.5414(2) 0.40751(13) 0.43355(16) 0.0482(5) Uani 1 1 d .
H12A H 0.5143 0.4468 0.3813 0.072 Uiso 1 1 calc R
H12B H 0.5057 0.4236 0.4903 0.072 Uiso 1 1 calc R
H12C H 0.5009 0.3564 0.4097 0.072 Uiso 1 1 calc R
C13 C 1.0262(2) 0.40673(12) 0.60612(17) 0.0451(5) Uani 1 1 d .
H13A H 1.0010 0.4435 0.6530 0.068 Uiso 1 1 calc R
H13B H 1.0026 0.4301 0.5405 0.068 Uiso 1 1 calc R
H13C H 1.1279 0.3957 0.6254 0.068 Uiso 1 1 calc R
C14 C 0.9901(2) 0.28659(12) 0.70314(15) 0.0430(5) Uani 1 1 d .
H14A H 1.0909 0.2738 0.7152 0.064 Uiso 1 1 calc R
H14B H 0.9353 0.2379 0.7009 0.064 Uiso 1 1 calc R
H14C H 0.9738 0.3203 0.7560 0.064 Uiso 1 1 calc R
C15 C 0.2445(2) 0.21892(11) 0.47309(15) 0.0391(5) Uani 1 1 d .
H15A H 0.1633 0.2039 0.4204 0.059 Uiso 1 1 calc R
H15B H 0.3193 0.2405 0.4447 0.059 Uiso 1 1 calc R
H15C H 0.2152 0.2588 0.5146 0.059 Uiso 1 1 calc R
C16 C 0.18594(18) 0.10669(11) 0.57559(14) 0.0342(4) Uani 1 1 d .
H16A H 0.1550 0.1425 0.6211 0.051 Uiso 1 1 calc R
H16B H 0.2239 0.0585 0.6103 0.051 Uiso 1 1 calc R
H16C H 0.1053 0.0935 0.5215 0.051 Uiso 1 1 calc R
C17 C 0.53875(19) 0.01772(9) 0.64445(13) 0.0300(4) Uani 1 1 d .
H17A H 0.6102 0.0323 0.6088 0.045 Uiso 1 1 calc R
H17B H 0.4509 0.0030 0.5975 0.045 Uiso 1 1 calc R
H17C H 0.5730 -0.0270 0.6877 0.045 Uiso 1 1 calc R
C18 C 0.6400(2) 0.10845(11) 0.78798(13) 0.0329(4) Uani 1 1 d .
H18A H 0.6670 0.0627 0.8308 0.049 Uiso 1 1 calc R
H18B H 0.6168 0.1526 0.8263 0.049 Uiso 1 1 calc R
H18C H 0.7188 0.1233 0.7593 0.049 Uiso 1 1 calc R
C19 C 0.65556(18) 0.17107(10) 0.49231(12) 0.0273(4) Uani 1 1 d .
H19A H 0.5797 0.1310 0.4773 0.033 Uiso 1 1 calc R
H19B H 0.6542 0.2001 0.4309 0.033 Uiso 1 1 calc R
C20 C 0.7967(2) 0.12949(11) 0.52501(15) 0.0365(4) Uani 1 1 d .
H20A H 0.8735 0.1674 0.5281 0.055 Uiso 1 1 calc R
H20B H 0.8034 0.0878 0.4781 0.055 Uiso 1 1 calc R
H20C H 0.8045 0.1064 0.5900 0.055 Uiso 1 1 calc R

loop_
_atom_site_aniso_label
_atom_site_aniso_U_11
_atom_site_aniso_U_22
_atom_site_aniso_U_33
_atom_site_aniso_U_23
_atom_site_aniso_U_13
_atom_site_aniso_U_12
Ni1 0.01983(16) 0.01786(15) 0.01944(16) -0.00219(10) 0.00547(11) -0.00101(10)
P1 0.0232(2) 0.0214(2) 0.0211(2) -0.00153(15) 0.00696(16) -0.00308(16)
P2 0.0194(2) 0.01767(19) 0.0212(2) -0.00138(15) 0.00445(16) -0.00048(15)
O1 0.0311(6) 0.0220(6) 0.0290(6) -0.0051(5) 0.0120(5) -0.0076(5)
O2 0.0236(6) 0.0203(5) 0.0289(6) -0.0038(5) 0.0106(5) -0.0031(4)
C1 0.0223(8) 0.0219(7) 0.0207(8) 0.0009(6) 0.0038(6) -0.0004(6)
C2 0.0214(8) 0.0193(7) 0.0191(8) -0.0002(6) 0.0029(6) 0.0016(6)
C3 0.0219(8) 0.0188(7) 0.0215(8) -0.0001(6) 0.0023(6) 0.0007(6)
C4 0.0232(8) 0.0261(8) 0.0234(8) -0.0025(7) 0.0070(7) 0.0022(7)
C5 0.0290(9) 0.0240(8) 0.0245(8) -0.0050(7) 0.0060(7) 0.0051(7)
C6 0.0306(9) 0.0190(7) 0.0240(8) -0.0033(6) 0.0041(7) -0.0014(7)
C7 0.0442(11) 0.0278(9) 0.0274(9) 0.0051(7) 0.0087(8) -0.0048(8)
C8 0.0249(9) 0.0324(9) 0.0354(10) -0.0044(8) 0.0085(7) -0.0042(7)
C9 0.0224(8) 0.0246(8) 0.0258(8) -0.0024(7) 0.0020(7) -0.0026(7)
C10 0.0265(8) 0.0199(8) 0.0243(8) 0.0013(6) 0.0045(7) 0.0002(7)
C11 0.0716(16) 0.0586(14) 0.0289(10) 0.0022(10) 0.0206(10) -0.0113(12)
C12 0.0491(13) 0.0462(12) 0.0438(12) 0.0177(10) 0.0001(10) 0.0064(10)
C13 0.0319(10) 0.0441(12) 0.0611(14) -0.0071(10) 0.0144(10) -0.0125(9)
C14 0.0320(11) 0.0456(11) 0.0445(12) -0.0016(10) -0.0044(9) 0.0024(9)
C15 0.0330(10) 0.0365(10) 0.0403(11) 0.0081(9) -0.0060(8) -0.0015(8)
C16 0.0247(9) 0.0377(10) 0.0381(10) -0.0018(8) 0.0037(8) -0.0086(8)
C17 0.0357(10) 0.0215(8) 0.0313(9) -0.0007(7) 0.0052(8) 0.0028(7)
C18 0.0374(10) 0.0293(9) 0.0277(9) 0.0000(7) -0.0009(8) 0.0029(8)
C19 0.0339(10) 0.0257(8) 0.0237(8) -0.0054(7) 0.0097(7) -0.0020(7)
C20 0.0382(10) 0.0307(9) 0.0443(11) -0.0045(8) 0.0174(9) 0.0034(8)

loop_
_atom_type_symbol
_atom_type_description
_atom_type_scat_dispersion_real
_atom_type_scat_dispersion_imag
_atom_type_scat_source
C C 0.0181 0.0091 'International Tables Vol C Tables 4.2.6.8 and 6.1.1.4'
H H 0.0000 0.0000 'International Tables Vol C Tables 4.2.6.8 and 6.1.1.4'
O O 0.0492 0.0322 'International Tables Vol C Tables 4.2.6.8 and 6.1.1.4'
P P 0.2955 0.4335 'International Tables Vol C Tables 4.2.6.8 and 6.1.1.4'
Ni Ni -3.0029 0.5091 'International Tables Vol C Tables 4.2.6.8 and 6.1.1.4'

loop_
_geom_angle_atom_site_label_1
_geom_angle_atom_site_label_2
_geom_angle_atom_site_label_3
_geom_angle
_geom_angle_publ_flag
C2 NI1 C19 176.57(7) y
C2 NI1 P2 81.83(5) y
C19 NI1 P2 95.59(5) y
C2 NI1 P1 82.20(5) y
C19 NI1 P1 100.33(5) y
P2 NI1 P1 163.98(2) y
O1 P1 C8 100.67(7) y
O1 P1 C7 99.87(7) y
C8 P1 C7 106.88(9) y
O1 P1 NI1 106.46(4) y
C8 P1 NI1 121.99(6) y
C7 P1 NI1 117.24(6) y
O2 P2 C9 101.31(7) y
O2 P2 C10 100.38(7) y
C9 P2 C10 106.59(7) y
O2 P2 NI1 107.53(4) y
C9 P2 NI1 118.79(6) y
C10 P2 NI1 119.14(6) y
C1 O1 P1 111.79(9) y
C3 O2 P2 111.16(9) y
C6 C1 O1 119.47(14) y
C6 C1 C2 123.24(15) y
O1 C1 C2 117.27(14) y
C3 C2 C1 115.80(14) y
C3 C2 NI1 122.31(12) y
C1 C2 NI1 121.86(12) y
C4 C3 C2 123.90(15) y
C4 C3 O2 119.21(14) y
C2 C3 O2 116.89(13) y
C3 C4 C5 117.62(15) y
C3 C4 H4 121.2 ?
C5 C4 H4 121.2 ?
C4 C5 C6 121.35(15) y
C4 C5 H5 119.3 ?
C6 C5 H5 119.3 ?
C1 C6 C5 118.09(15) y
C1 C6 H6 121 ?
C5 C6 H6 121 ?
C11 C7 C12 111.21(17) y
C11 C7 P1 112.51(14) y
C12 C7 P1 108.25(13) y
C11 C7 H7 108.2 ?
C12 C7 H7 108.2 ?
P1 C7 H7 108.2 ?
C14 C8 C13 111.09(16) y
C14 C8 P1 108.86(13) y
C13 C8 P1 114.65(13) y
C14 C8 H8 107.3 ?
C13 C8 H8 107.3 ?
P1 C8 H8 107.3 ?
C16 C9 C15 112.01(15) y
C16 C9 P2 113.36(12) y
C15 C9 P2 108.70(11) y
C16 C9 H9 107.5 ?
C15 C9 H9 107.5 ?
P2 C9 H9 107.5 ?
C18 C10 C17 112.14(14) y
C18 C10 P2 109.11(11) y
C17 C10 P2 111.53(11) y
C18 C10 H10 108 ?
C17 C10 H10 108 ?
P2 C10 H10 108 ?
C7 C11 H11A 109.5 ?
C7 C11 H11B 109.5 ?
H11A C11 H11B 109.5 ?
C7 C11 H11C 109.5 ?
H11A C11 H11C 109.5 ?
H11B C11 H11C 109.5 ?
C7 C12 H12A 109.5 ?
C7 C12 H12B 109.5 ?
H12A C12 H12B 109.5 ?
C7 C12 H12C 109.5 ?
H12A C12 H12C 109.5 ?
H12B C12 H12C 109.5 ?
C8 C13 H13A 109.5 ?
C8 C13 H13B 109.5 ?
H13A C13 H13B 109.5 ?
C8 C13 H13C 109.5 ?
H13A C13 H13C 109.5 ?
H13B C13 H13C 109.5 ?
C8 C14 H14A 109.5 ?
C8 C14 H14B 109.5 ?
H14A C14 H14B 109.5 ?
C8 C14 H14C 109.5 ?
H14A C14 H14C 109.5 ?
H14B C14 H14C 109.5 ?
C9 C15 H15A 109.5 ?
C9 C15 H15B 109.5 ?
H15A C15 H15B 109.5 ?
C9 C15 H15C 109.5 ?
H15A C15 H15C 109.5 ?
H15B C15 H15C 109.5 ?
C9 C16 H16A 109.5 ?
C9 C16 H16B 109.5 ?
H16A C16 H16B 109.5 ?
C9 C16 H16C 109.5 ?
H16A C16 H16C 109.5 ?
H16B C16 H16C 109.5 ?
C10 C17 H17A 109.5 ?
C10 C17 H17B 109.5 ?
H17A C17 H17B 109.5 ?
C10 C17 H17C 109.5 ?
H17A C17 H17C 109.5 ?
H17B C17 H17C 109.5 ?
C10 C18 H18A 109.5 ?
C10 C18 H18B 109.5 ?
H18A C18 H18B 109.5 ?
C10 C18 H18C 109.5 ?
H18A C18 H18C 109.5 ?
H18B C18 H18C 109.5 ?
C20 C19 NI1 114.45(12) y
C20 C19 H19A 108.6 ?
NI1 C19 H19A 108.6 ?
C20 C19 H19B 108.6 ?
NI1 C19 H19B 108.6 ?
H19A C19 H19B 107.6 ?
C19 C20 H20A 109.5 ?
C19 C20 H20B 109.5 ?
H20A C20 H20B 109.5 ?
C19 C20 H20C 109.5 ?
H20A C20 H20C 109.5 ?
H20B C20 H20C 109.5 ?

loop_
_geom_bond_atom_site_label_1
_geom_bond_atom_site_label_2
_geom_bond_distance
_geom_bond_publ_flag
Ni1 C2 1.9107(16) y
Ni1 C19 1.9944(16) y
Ni1 P2 2.1204(5) y
Ni1 P1 2.1433(5) y
P1 O1 1.6664(11) y
P1 C8 1.8325(18) y
P1 C7 1.8380(18) y
P2 O2 1.6637(11) y
P2 C9 1.8285(16) y
P2 C10 1.8311(16) y
O1 C1 1.3927(19) y
O2 C3 1.3974(18) y
C1 C6 1.386(2) y
C1 C2 1.394(2) y
C2 C3 1.388(2) y
C3 C4 1.387(2) y
C4 C5 1.391(2) y
C4 H4 0.95 ?
C5 C6 1.394(2) y
C5 H5 0.95 ?
C6 H6 0.95 ?
C7 C11 1.529(3) y
C7 C12 1.530(3) y
C7 H7 1 ?
C8 C14 1.528(3) y
C8 C13 1.534(2) y
C8 H8 1 ?
C9 C16 1.526(2) y
C9 C15 1.531(2) y
C9 H9 1 ?
C10 C18 1.530(2) y
C10 C17 1.534(2) y
C10 H10 1 ?
C11 H11a 0.98 ?
C11 H11b 0.98 ?
C11 H11c 0.98 ?
C12 H12a 0.98 ?
C12 H12b 0.98 ?
C12 H12c 0.98 ?
C13 H13a 0.98 ?
C13 H13b 0.98 ?
C13 H13c 0.98 ?
C14 H14a 0.98 ?
C14 H14b 0.98 ?
C14 H14c 0.98 ?
C15 H15a 0.98 ?
C15 H15b 0.98 ?
C15 H15c 0.98 ?
C16 H16a 0.98 ?
C16 H16b 0.98 ?
C16 H16c 0.98 ?
C17 H17a 0.98 ?
C17 H17b 0.98 ?
C17 H17c 0.98 ?
C18 H18a 0.98 ?
C18 H18b 0.98 ?
C18 H18c 0.98 ?
C19 C20 1.516(2) y
C19 H19a 0.99 ?
C19 H19b 0.99 ?
C20 H20a 0.98 ?
C20 H20b 0.98 ?
C20 H20c 0.98 ?

loop_
_geom_torsion_atom_site_label_1
_geom_torsion_atom_site_label_2
_geom_torsion_atom_site_label_3
_geom_torsion_atom_site_label_4
_geom_torsion
_geom_torsion_publ_flag
C2 NI1 P1 O1 5.17(6) y
C19 NI1 P1 O1 -177.18(7) y
P2 NI1 P1 O1 9.65(9) y
C2 NI1 P1 C8 119.51(8) y
C19 NI1 P1 C8 -62.84(9) y
P2 NI1 P1 C8 123.99(10) y
C2 NI1 P1 C7 -105.52(8) y
C19 NI1 P1 C7 72.14(9) y
P2 NI1 P1 C7 -101.04(10) y
C2 NI1 P2 O2 4.54(6) y
C19 NI1 P2 O2 -173.20(7) y
P1 NI1 P2 O2 0.05(9) y
C2 NI1 P2 C9 118.63(8) y
C19 NI1 P2 C9 -59.11(8) y
P1 NI1 P2 C9 114.15(9) y
C2 NI1 P2 C10 -108.57(8) y
C19 NI1 P2 C10 73.69(8) y
P1 NI1 P2 C10 -113.06(9) y
C8 P1 O1 C1 -134.99(11) y
C7 P1 O1 C1 115.57(11) y
NI1 P1 O1 C1 -6.84(11) y
C9 P2 O2 C3 -129.97(11) y
C10 P2 O2 C3 120.6(1) y
NI1 P2 O2 C3 -4.64(10) y
P1 O1 C1 C6 -173.40(12) y
P1 O1 C1 C2 5.06(17) y
C6 C1 C2 C3 0.2(2) y
O1 C1 C2 C3 -178.15(13) y
C6 C1 C2 NI1 178.06(12) y
O1 C1 C2 NI1 -0.33(19) y
P2 NI1 C2 C3 -4.37(12) y
P1 NI1 C2 C3 174.38(13) y
P2 NI1 C2 C1 177.96(13) y
P1 NI1 C2 C1 -3.29(12) y
C1 C2 C3 C4 0.2(2) y
NI1 C2 C3 C4 -177.61(12) y
C1 C2 C3 O2 -179.64(13) y
NI1 C2 C3 O2 2.5(2) y
P2 O2 C3 C4 -178.02(12) y
P2 O2 C3 C2 1.83(17) y
C2 C3 C4 C5 -0.5(2) y
O2 C3 C4 C5 179.37(14) y
C3 C4 C5 C6 0.3(2) y
O1 C1 C6 C5 177.98(14) y
C2 C1 C6 C5 -0.4(2) y
C4 C5 C6 C1 0.1(2) y
O1 P1 C7 C11 157.64(14) y
C8 P1 C7 C11 53.21(16) y
NI1 P1 C7 C11 -87.96(15) y
O1 P1 C7 C12 -79.06(14) y
C8 P1 C7 C12 176.52(13) y
NI1 P1 C7 C12 35.35(15) y
O1 P1 C8 C14 71.33(13) y
C7 P1 C8 C14 175.19(13) y
NI1 P1 C8 C14 -45.91(15) y
O1 P1 C8 C13 -53.77(15) y
C7 P1 C8 C13 50.08(16) y
NI1 P1 C8 C13 -171.01(12) y
O2 P2 C9 C16 -53.41(13) y
C10 P2 C9 C16 51.15(14) y
NI1 P2 C9 C16 -170.82(10) y
O2 P2 C9 C15 71.84(13) y
C10 P2 C9 C15 176.40(13) y
NI1 P2 C9 C15 -45.57(14) y
O2 P2 C10 C18 -74.13(12) y
C9 P2 C10 C18 -179.35(12) y
NI1 P2 C10 C18 42.79(13) y
O2 P2 C10 C17 161.43(11) y
C9 P2 C10 C17 56.21(13) y
NI1 P2 C10 C17 -81.65(12) y
P2 NI1 C19 C20 -107.35(13) y
P1 NI1 C19 C20 74.54(13) y
